data_2103852
loop_
_publ_author_name
'Wunschel, Markus'
'Dinnebier, Robert E.'
'Carlson, Stefan'
'Bernatowicz, Piotr'
'van Smaalen, Sander'

_publ_section_title
;
 Influence of the molecular structures on the high-pressure and
 low-temperature phase transitions of plastic crystals
;
_journal_issue 1
_journal_name_full 'Acta Crystallographica Section B'
_journal_page_first 60
_journal_page_last 71
_journal_paper_doi 10.1107/S0108768102021791
_journal_volume 59
_journal_year 2003
_chemical_formula_moiety 'C13 H36 Si4'
_chemical_formula_structural Si[Si(CH3)3]3[C(CH3)3]1
_chemical_formula_sum 'C13 H36 Si4'
_chemical_formula_weight 304.8
_chemical_name_common
;
Tert-butyl-tris(trimethylsilyl)silane
;
_chemical_name_systematic ' ?'
_space_group_IT_number 225
_symmetry_cell_setting cubic
_symmetry_space_group_name_Hall '-F 4 2 3'
_symmetry_space_group_name_H-M 'F m -3 m'
_cell_angle_alpha 90
_cell_angle_beta 90
_cell_angle_gamma 90
_cell_formula_units_Z 4
_cell_length_a 13.2645(2)
_cell_length_b 13.2645(2)
_cell_length_c 13.2645(2)
_cell_measurement_temperature 295
_cell_volume 2333.85(6)
_computing_cell_refinement JANA2000
_computing_data_collection 'SPEC package ESRF '
_computing_publication_material JANA2000
_computing_structure_refinement JANA2000
_diffrn_ambient_temperature 295
_diffrn_measurement_device_type two-circle
_diffrn_radiation_monochromator Si(111)
_diffrn_radiation_type synchrotron
_diffrn_radiation_wavelength 0.399828(2)
_exptl_absorpt_coefficient_mu 0.19
_exptl_absorpt_correction_type none
_exptl_crystal_density_diffrn 0.87770(4)
_exptl_crystal_density_meas ?
_exptl_crystal_density_method .
_exptl_crystal_F_000 680
_refine_ls_extinction_method none
_refine_ls_goodness_of_fit_all 1.12
_refine_ls_hydrogen_treatment refU
_refine_ls_number_parameters 13
_refine_ls_number_restraints 0
_refine_ls_R_factor_all 0.501
_refine_ls_R_factor_gt 0.047
_refine_ls_structure_factor_coef Inet
_refine_ls_weighting_scheme sigma
_refine_ls_wR_factor_gt 0.043
_refine_ls_wR_factor_ref 0.158
_cod_data_source_file os0101.cif
_cod_data_source_block 2at295
_cod_original_cell_volume 2333.90(10)
_cod_original_sg_symbol_H-M Fm-3m
_cod_database_code 2103852

loop_
_symmetry_equiv_pos_site_id
_symmetry_equiv_pos_as_xyz
1 x,y,z
2 -y,x,z
3 x,-y,-z
4 z,x,y
5 -x,-y,z
6 y,x,-z
7 -x,z,y
8 y,-x,z
9 -x,y,-z
10 -z,-x,y
11 -y,-x,-z
12 x,-z,y
13 z,-x,-y
14 x,z,-y
15 -z,x,-y
16 -x,-z,-y
17 z,-y,x
18 y,z,x
19 -z,y,x
20 -y,-z,x
21 z,y,-x
22 -y,z,-x
23 -z,-y,-x
24 y,-z,-x
25 -x,-y,-z
26 y,-x,-z
27 -x,y,z
28 -z,-x,-y
29 x,y,-z
30 -y,-x,z
31 x,-z,-y
32 -y,x,-z
33 x,-y,z
34 z,x,-y
35 y,x,z
36 -x,z,-y
37 -z,x,y
38 -x,-z,y
39 z,-x,y
40 x,z,y
41 -z,y,-x
42 -y,-z,-x
43 z,-y,-x
44 y,z,-x
45 -z,-y,x
46 y,-z,x
47 z,y,x
48 -y,z,x
49 x,1/2+y,1/2+z
50 -y,1/2+x,1/2+z
51 x,1/2-y,1/2-z
52 z,1/2+x,1/2+y
53 -x,1/2-y,1/2+z
54 y,1/2+x,1/2-z
55 -x,1/2+z,1/2+y
56 y,1/2-x,1/2+z
57 -x,1/2+y,1/2-z
58 -z,1/2-x,1/2+y
59 -y,1/2-x,1/2-z
60 x,1/2-z,1/2+y
61 z,1/2-x,1/2-y
62 x,1/2+z,1/2-y
63 -z,1/2+x,1/2-y
64 -x,1/2-z,1/2-y
65 z,1/2-y,1/2+x
66 y,1/2+z,1/2+x
67 -z,1/2+y,1/2+x
68 -y,1/2-z,1/2+x
69 z,1/2+y,1/2-x
70 -y,1/2+z,1/2-x
71 -z,1/2-y,1/2-x
72 y,1/2-z,1/2-x
73 -x,1/2-y,1/2-z
74 y,1/2-x,1/2-z
75 -x,1/2+y,1/2+z
76 -z,1/2-x,1/2-y
77 x,1/2+y,1/2-z
78 -y,1/2-x,1/2+z
79 x,1/2-z,1/2-y
80 -y,1/2+x,1/2-z
81 x,1/2-y,1/2+z
82 z,1/2+x,1/2-y
83 y,1/2+x,1/2+z
84 -x,1/2+z,1/2-y
85 -z,1/2+x,1/2+y
86 -x,1/2-z,1/2+y
87 z,1/2-x,1/2+y
88 x,1/2+z,1/2+y
89 -z,1/2+y,1/2-x
90 -y,1/2-z,1/2-x
91 z,1/2-y,1/2-x
92 y,1/2+z,1/2-x
93 -z,1/2-y,1/2+x
94 y,1/2-z,1/2+x
95 z,1/2+y,1/2+x
96 -y,1/2+z,1/2+x
97 1/2+x,y,1/2+z
98 1/2-y,x,1/2+z
99 1/2+x,-y,1/2-z
100 1/2+z,x,1/2+y
101 1/2-x,-y,1/2+z
102 1/2+y,x,1/2-z
103 1/2-x,z,1/2+y
104 1/2+y,-x,1/2+z
105 1/2-x,y,1/2-z
106 1/2-z,-x,1/2+y
107 1/2-y,-x,1/2-z
108 1/2+x,-z,1/2+y
109 1/2+z,-x,1/2-y
110 1/2+x,z,1/2-y
111 1/2-z,x,1/2-y
112 1/2-x,-z,1/2-y
113 1/2+z,-y,1/2+x
114 1/2+y,z,1/2+x
115 1/2-z,y,1/2+x
116 1/2-y,-z,1/2+x
117 1/2+z,y,1/2-x
118 1/2-y,z,1/2-x
119 1/2-z,-y,1/2-x
120 1/2+y,-z,1/2-x
121 1/2-x,-y,1/2-z
122 1/2+y,-x,1/2-z
123 1/2-x,y,1/2+z
124 1/2-z,-x,1/2-y
125 1/2+x,y,1/2-z
126 1/2-y,-x,1/2+z
127 1/2+x,-z,1/2-y
128 1/2-y,x,1/2-z
129 1/2+x,-y,1/2+z
130 1/2+z,x,1/2-y
131 1/2+y,x,1/2+z
132 1/2-x,z,1/2-y
133 1/2-z,x,1/2+y
134 1/2-x,-z,1/2+y
135 1/2+z,-x,1/2+y
136 1/2+x,z,1/2+y
137 1/2-z,y,1/2-x
138 1/2-y,-z,1/2-x
139 1/2+z,-y,1/2-x
140 1/2+y,z,1/2-x
141 1/2-z,-y,1/2+x
142 1/2+y,-z,1/2+x
143 1/2+z,y,1/2+x
144 1/2-y,z,1/2+x
145 1/2+x,1/2+y,z
146 1/2-y,1/2+x,z
147 1/2+x,1/2-y,-z
148 1/2+z,1/2+x,y
149 1/2-x,1/2-y,z
150 1/2+y,1/2+x,-z
151 1/2-x,1/2+z,y
152 1/2+y,1/2-x,z
153 1/2-x,1/2+y,-z
154 1/2-z,1/2-x,y
155 1/2-y,1/2-x,-z
156 1/2+x,1/2-z,y
157 1/2+z,1/2-x,-y
158 1/2+x,1/2+z,-y
159 1/2-z,1/2+x,-y
160 1/2-x,1/2-z,-y
161 1/2+z,1/2-y,x
162 1/2+y,1/2+z,x
163 1/2-z,1/2+y,x
164 1/2-y,1/2-z,x
165 1/2+z,1/2+y,-x
166 1/2-y,1/2+z,-x
167 1/2-z,1/2-y,-x
168 1/2+y,1/2-z,-x
169 1/2-x,1/2-y,-z
170 1/2+y,1/2-x,-z
171 1/2-x,1/2+y,z
172 1/2-z,1/2-x,-y
173 1/2+x,1/2+y,-z
174 1/2-y,1/2-x,z
175 1/2+x,1/2-z,-y
176 1/2-y,1/2+x,-z
177 1/2+x,1/2-y,z
178 1/2+z,1/2+x,-y
179 1/2+y,1/2+x,z
180 1/2-x,1/2+z,-y
181 1/2-z,1/2+x,y
182 1/2-x,1/2-z,y
183 1/2+z,1/2-x,y
184 1/2+x,1/2+z,y
185 1/2-z,1/2+y,-x
186 1/2-y,1/2-z,-x
187 1/2+z,1/2-y,-x
188 1/2+y,1/2+z,-x
189 1/2-z,1/2-y,x
190 1/2+y,1/2-z,x
191 1/2+z,1/2+y,x
192 1/2-y,1/2+z,x

loop_
_atom_site_label
_atom_site_fract_x
_atom_site_fract_y
_atom_site_fract_z
_atom_site_U_iso_or_equiv
_atom_site_adp_type
_atom_site_calc_flag
_atom_site_occupancy
_atom_site_type_symbol
Si0 0 0 0 0.230(18) Uiso d 1 Si
Si1 0 0 0 1.14(14) Uiso d 3 Si
C1 0 0 0 1.14(14) Uiso d 1 C
Met1 0 0 0 0.98(7) Uiso d 3 C
Met2 0 0 0 0.98(7) Uiso d 9 C
H1 0 0 0 0.98(7) Uiso d 9 H
H2 0 0 0 0.98(7) Uiso d 27 H

loop_
_atom_type_symbol
_atom_type_scat_dispersion_real
_atom_type_scat_dispersion_imag
_atom_type_scat_source
Si 0.082 0.070 'International Tables Vol C Tables  4.2.6.8 and 6.1.1.1'
C 0.003 0.002 'International Tables Vol C Tables  4.2.6.8 and 6.1.1.1'
H 0.000 0.000 'International Tables Vol C Tables  4.2.6.8 and 6.1.1.1'
